data_7718003
loop_
_publ_author_name
'Haynes, Matthew D.'
'O'Reilly, Andrea'
'Poole, Alice J. M.'
'Roper, Aisling F.'
'Thum, Stefan'
'Morris, Louis J.'
'Coles, Martyn P.'
'Fulton, J. Robin'
'Harder, Sjoerd'
'Turner, Zo&#xeb; R'
'O'Hare, Dermot'

_publ_section_title
;
 Heavier alkaline earth and heterobimetallic s-block "ate" complexes of a
 di(amido)siloxane ligand: solid-state structure and dynamic
 solution-phase behaviour.
;
_journal_issue 11
_journal_name_full 'Dalton transactions (Cambridge, England : 2003)'
_journal_page_first 4542
_journal_page_last 4555
_journal_paper_doi 10.1039/d5dt00044k
_journal_volume 54
_journal_year 2025
_chemical_formula_moiety 'C56 H92 N4 O2 Si4 Sr2, C6 H6'
_chemical_formula_sum 'C62 H98 N4 O2 Si4 Sr2'
_chemical_formula_weight 1219.04
_space_group_crystal_system monoclinic
_space_group_IT_number 15
_space_group_name_Hall '-C 2yc'
_space_group_name_H-M_alt 'C 1 2/c 1'
_atom_sites_solution_hydrogens geom
_audit_creation_date 2023-12-05
_audit_creation_method
;
Olex2 1.5
(compiled 2023.08.24 svn.re1ec1418 for OlexSys, GUI svn.r6817)
;
_audit_update_record
;
2024-12-18 deposited with the CCDC.	2025-02-06 downloaded from the CCDC.
;
_cell_angle_alpha 90
_cell_angle_beta 92.7130(4)
_cell_angle_gamma 90
_cell_formula_units_Z 4
_cell_length_a 30.63227(12)
_cell_length_b 10.88063(5)
_cell_length_c 19.72812(8)
_cell_measurement_reflns_used 52234
_cell_measurement_temperature 150.0(2)
_cell_measurement_theta_max 76.1210
_cell_measurement_theta_min 4.2860
_cell_volume 6567.98(5)
_computing_cell_refinement 'CrysAlisPro 1.171.42.72a (Rigaku OD, 2022)'
_computing_data_collection 'CrysAlisPro 1.171.42.72a (Rigaku OD, 2022)'
_computing_data_reduction 'CrysAlisPro 1.171.42.72a (Rigaku OD, 2022)'
_computing_molecular_graphics 'Olex2 1.5 (Dolomanov et al., 2009)'
_computing_publication_material 'Olex2 1.5 (Dolomanov et al., 2009)'
_computing_structure_refinement 'SHELXL 2014/7 (Sheldrick, 2015)'
_computing_structure_solution 'SHELXT 2018/2 (Sheldrick, 2018)'
_diffrn_ambient_environment N~2~
_diffrn_ambient_temperature 150.0(2)
_diffrn_detector 'CCD plate'
_diffrn_detector_area_resol_mean 10.4102
_diffrn_detector_type Atlas
_diffrn_measured_fraction_theta_full 1.000
_diffrn_measured_fraction_theta_max 0.998
_diffrn_measurement_details
;
List of Runs (angles in degrees, time in seconds):

  # Type    Start    End  Width  t~exp~   \w     \q     \k     \f   Frames
#--------------------------------------------------------------------------
  1  \w     -4.00  35.00   1.00    1.00    --  -42.66  19.00 -60.00   39
  2  \w    -22.00   3.00   1.00    1.00    --  -42.66  38.00  30.00   25
  3  \w    -18.00  22.00   1.00    1.00    --  -42.66  38.00  60.00   40
  4  \w    -11.00  27.00   1.00    1.00    --  -42.66  38.00 -30.00   38
  5  \w     -5.00  34.00   1.00    1.00    --  -42.66  19.00 -90.00   39
  6  \w     10.00  35.00   1.00    1.00    --  -42.66  19.00-150.00   25
  7  \w     73.00 106.00   1.00    1.00    --   42.66 178.00   0.00   33
  8  \w     41.00  72.00   1.00    4.00    --  111.00 -45.00 120.00   31
  9  \w     41.00  66.00   1.00    4.00    --  111.00 -45.00 -90.00   25
 10  \w     31.00  87.00   1.00    4.00    --  111.00 -95.00 120.00   56
 11  \w     52.00  78.00   1.00    4.00    --  111.00 -61.00-150.00   26
 12  \w    113.00 154.00   1.00    4.00    --  111.00  77.00 150.00   41
 13  \w     98.00 147.00   1.00    4.00    --  111.00 125.00-180.00   49
 14  \w    100.00 126.00   1.00    4.00    --  111.00  45.00  60.00   26
 15  \w    144.00 177.00   1.00    4.00    --  111.00  30.00-120.00   33
 16  \w    106.00 132.00   1.00    4.00    --  111.00  30.00-120.00   26
 17  \w     54.00 123.00   1.00    4.00    --  111.00 -77.00-150.00   69
 18  \w     47.00  91.00   1.00    4.00    --  111.00 -61.00 -30.00   44
 19  \w     40.00  70.00   1.00    4.00    --  111.00 -45.00-180.00   30
 20  \w     43.00  69.00   1.00    4.00    --  111.00 -61.00-120.00   26
 21  \w     46.00  93.00   1.00    4.00    --  111.00 -61.00 -90.00   47
 22  \w    138.00 171.00   1.00    4.00    --  111.00  77.00 120.00   33
 23  \w    148.00 176.00   1.00    4.00    --  111.00  45.00 -60.00   28
 24  \w     87.00 177.00   1.00    4.00    --  111.00  45.00 -90.00   90
 25  \w     41.00  71.00   1.00    4.00    --  111.00-125.00-120.00   30
 26  \w     97.00 132.00   1.00    4.00    --  111.00  45.00 -60.00   35
 27  \w      0.00  28.00   1.00    1.00    --  -42.66  19.00-180.00   28
 28  \w    -22.00   3.00   1.00    1.00    --  -42.66  38.00-150.00   25
 29  \w     59.00 107.00   1.00    1.00    --   42.66-178.00-120.00   48
 30  \w     66.00 124.00   1.00    1.00    --   42.66 178.00 120.00   58
 31  \w     41.00  79.00   1.00    1.00    --   42.66 -99.00-180.00   38
 32  \w      7.00  34.00   1.00    1.00    --   42.66 -99.00 120.00   27
 33  \w    131.00 168.00   1.00    4.00    --  111.00  15.00-180.00   37
 34  \w     66.00  92.00   1.00    4.00    --  111.00  15.00  30.00   26
 35  \w     39.00  66.00   1.00    4.00    --  111.00-102.00  -9.39   27
 36  \w     78.00 105.00   1.00    4.00    --  111.00 -95.00 150.00   27
 37  \w    105.00 166.00   1.00    4.00    --  111.00  77.00   0.00   61
 38  \w     62.00  87.00   1.00    4.00    --  111.00 -61.00   0.00   25
 39  \w     36.00  65.00   1.00    4.00    --  111.00 -95.00 150.00   29
 40  \w     50.00  76.00   1.00    4.00    --  111.00 -61.00 120.00   26
 41  \w     81.00 107.00   1.00    4.00    --  111.00-101.00 -72.41   26
 42  \w     80.00 112.00   1.00    4.00    --  111.00-125.00-180.00   32
 43  \w     75.00 105.00   1.00    4.00    --  111.00 -95.00  30.00   30
 44  \w     85.00 112.00   1.00    4.00    --  111.00-125.00 120.00   27
 45  \w     40.00  65.00   1.00    4.00    --  111.00 -45.00   0.00   25
 46  \w     32.00  58.00   1.00    4.00    --  111.00 -95.00  30.00   26
 47  \w     69.00 112.00   1.00    4.00    --  111.00-125.00-120.00   43
 48  \w     81.00 106.00   1.00    4.00    --  111.00 -95.00-150.00   25
 49  \w     77.00 112.00   1.00    4.00    --  111.00-125.00  30.00   35
 50  \w     78.00 104.00   1.00    4.00    --  111.00 -95.00   0.00   26
 51  \w     62.00  88.00   1.00    4.00    --  111.00 -61.00  30.00   26
 52  \w     99.00 125.00   1.00    4.00    --  111.00  15.00-180.00   26
 53  \w     42.00  68.00   1.00    4.00    --  111.00-125.00 120.00   26
 54  \w     83.00 108.00   1.00    4.00    --  111.00-102.00  -9.39   25
 55  \w    131.00 167.00   1.00    4.00    --  111.00 125.00 -60.00   36
 56  \w     64.00  90.00   1.00    4.00    --  111.00-125.00   0.00   26
 57  \w     84.00 109.00   1.00    4.00    --  111.00-111.00 -84.83   25
 58  \w    111.00 149.00   1.00    4.00    --  111.00  77.00-180.00   38
 59  \w     41.00  67.00   1.00    4.00    --  111.00-111.00 -84.83   26
 60  \w     61.00  92.00   1.00    1.00    --   42.66 178.00-150.00   31
 61  \w      3.00  30.00   1.00    1.00    --   38.00  88.00-154.53   27
 62  \w   -115.00 -21.00   1.00    1.00    --  -42.66 -38.00-120.00   94
 63  \w    -54.00 -23.00   1.00    1.00    --  -42.66 -38.00  30.00   31
 64  \w    -78.00 -20.00   1.00    1.00    --  -42.66 -38.00 120.00   58
 65  \w   -115.00 -59.00   1.00    1.00    --  -42.66 -38.00  30.00   56
 66  \w     14.00  41.00   1.00    1.00    --   46.00  81.00 120.60   27
 67  \w     15.00  40.00   1.00    1.00    --   46.00  77.00  -7.60   25
 68  \w     14.00  39.00   1.00    1.00    --   46.00  80.00  51.98   25
 69  \w     15.00  42.00   1.00    1.00    --   46.00  79.00 178.22   27
 70  \w     14.00  39.00   1.00    1.00    --   46.00  81.00 -96.86   25
 71  \w     28.00  54.00   1.00    1.00    --   58.00  71.00  26.95   26
 72  \w     28.00  58.00   1.00    1.00    --   58.00  71.00 167.24   30
 73  \w     28.00  54.00   1.00    1.00    --   58.00  70.00 -84.24   26
 74  \w     32.00  58.00   1.00    1.00    --   62.00  71.00  60.32   26
 75  \w     32.00  58.00   1.00    1.00    --   62.00  70.00 122.77   26
 76  \w     36.00  63.00   1.00    1.00    --   66.00  70.00-173.97   27
 77  \w     40.00  66.00   1.00    1.00    --   70.00  70.00 -24.63   26
 78  \w     40.00  66.00   1.00    1.00    --   70.00  70.00-145.37   26
 79  \w     40.00  66.00   1.00    1.00    --   70.00  70.00 -76.73   26
 80  \w     76.00 103.00   1.00    1.00    --   70.00  70.00 -76.73   27
 81  \w     40.00  67.00   1.00    1.00    --   70.00  70.00  69.10   27
 82  \w     44.00  71.00   1.00    1.00    --   70.00  67.00  89.76   27
 83  \w     40.00  66.00   1.00    1.00    --   70.00  70.00 -51.77   26
 84  \w    118.00 144.00   1.00    1.00    --   74.00  64.00 124.01   26
 85  \w     46.00  72.00   1.00    1.00    --   74.00  64.00 124.01   26
 86  \w     45.00  82.00   1.00    1.00    --   74.00  69.00   2.33   37
 87  \w     49.00  75.00   1.00    4.00    --   78.00  66.00-127.31   26
 88  \w     52.00  78.00   1.00    4.00    --   82.00  70.00 121.77   26
 89  \w     53.00 105.00   1.00    4.00    --   82.00  67.00 154.61   52
 90  \w     59.00  84.00   1.00    4.00    --   86.00  63.00 -87.23   25
 91  \w     62.00  88.00   1.00    4.00    --   86.00  47.00  23.28   26
 92  \w     62.00  99.00   1.00    4.00    --   90.00  64.00-162.79   37
 93  \w     64.00  89.00   1.00    4.00    --   90.00  57.00-115.27   25
 94  \w     64.00  97.00   1.00    4.00    --   94.00  70.00 -65.02   33
 95  \w     71.00  97.00   1.00    4.00    --   98.00  58.00  31.16   26
 96  \w     71.00  97.00   1.00    4.00    --   98.00  66.00 103.65   26
 97  \w     74.00 126.00   1.00    4.00    --  102.00  64.00 171.84   52
 98  \w    152.00 177.00   1.00    4.00    --  106.00  68.00  74.86   25
 99  \w     78.00 104.00   1.00    4.00    --  106.00  68.00  74.86   26
100  \w    122.00 178.00   1.00    4.00    --  111.00  61.00  30.00   56
101  \w    137.00 176.00   1.00    4.00    --  111.00  61.00 -60.00   39
102  \w     83.00 109.00   1.00    4.00    --  111.00  61.00 -60.00   26
103  \w     83.00 115.00   1.00    4.00    --  111.00  61.00  30.00   32
104  \w     83.00 169.00   1.00    4.00    --  111.00  61.00  90.00   86
105  \w    139.00 165.00   1.00    4.00    --  111.00  61.00 120.00   26
106  \w    131.00 158.00   1.00    4.00    --  111.00  45.00 -30.00   27
107  \w     91.00 116.00   1.00    4.00    --  111.00  45.00 -30.00   25
108  \w     83.00 111.00   1.00    4.00    --  111.00  61.00-120.00   28
109  \w     83.00 148.00   1.00    4.00    --  111.00  61.00   0.00   65
110  \w     83.00 127.00   1.00    4.00    --  111.00  61.00 120.00   44
111  \w     83.00 111.00   1.00    4.00    --  111.00  61.00-150.00   28
112  \w    143.00 169.00   1.00    4.00    --  111.00  61.00-180.00   26
113  \w     83.00 175.00   1.00    4.00    --  111.00  61.00  60.00   92
114  \w    149.00 175.00   1.00    4.00    --  111.00  61.00 150.00   26
115  \w     83.00 124.00   1.00    4.00    --  111.00  61.00-180.00   41
116  \w     83.00 133.00   1.00    4.00    --  111.00  61.00 150.00   50
117  \w    153.00 178.00   1.00    4.00    --  111.00  61.00 -90.00   25
118  \w     83.00 109.00   1.00    4.00    --  111.00  61.00 -90.00   26
119  \w     83.00 161.00   1.00    4.00    --  111.00  61.00 -30.00   78
;
_diffrn_measurement_device 'four-circle diffractometer'
_diffrn_measurement_device_type 'SuperNova, Dual, Cu at home/near, Atlas'
_diffrn_measurement_method '\w scans'
_diffrn_orient_matrix_type 'CrysAlisPro convention (1999,Acta A55,543-557)'
_diffrn_orient_matrix_UB_11 -0.0442010000
_diffrn_orient_matrix_UB_12 -0.0069633000
_diffrn_orient_matrix_UB_13 -0.0404888000
_diffrn_orient_matrix_UB_21 0.0139505000
_diffrn_orient_matrix_UB_22 -0.1222973000
_diffrn_orient_matrix_UB_23 -0.0318623000
_diffrn_orient_matrix_UB_31 -0.0196671000
_diffrn_orient_matrix_UB_32 -0.0710227000
_diffrn_orient_matrix_UB_33 0.0587913000
_diffrn_radiation_monochromator mirror
_diffrn_radiation_probe x-ray
_diffrn_radiation_type 'Cu K\a'
_diffrn_radiation_wavelength 1.54184
_diffrn_reflns_av_R_equivalents 0.0320
_diffrn_reflns_av_unetI/netI 0.0116
_diffrn_reflns_Laue_measured_fraction_full 1.000
_diffrn_reflns_Laue_measured_fraction_max 0.998
_diffrn_reflns_limit_h_max 38
_diffrn_reflns_limit_h_min -38
_diffrn_reflns_limit_k_max 13
_diffrn_reflns_limit_k_min -13
_diffrn_reflns_limit_l_max 24
_diffrn_reflns_limit_l_min -24
_diffrn_reflns_number 84520
_diffrn_reflns_point_group_measured_fraction_full 1.000
_diffrn_reflns_point_group_measured_fraction_max 0.998
_diffrn_reflns_theta_full 67.684
_diffrn_reflns_theta_max 76.141
_diffrn_reflns_theta_min 4.313
_diffrn_source 'micro-focus sealed X-ray tube'
_diffrn_source_type 'SuperNova (Cu) X-ray Source'
_exptl_absorpt_coefficient_mu 3.156
_exptl_absorpt_correction_T_max 1.00000
_exptl_absorpt_correction_T_min 0.64203
_exptl_absorpt_correction_type multi-scan
_exptl_absorpt_process_details
;
CrysAlisPro 1.171.42.72a (Rigaku Oxford Diffraction, 2022)
Empirical absorption correction using spherical harmonics,
implemented in SCALE3 ABSPACK scaling algorithm.
;
_exptl_crystal_colour 'clear colourless'
_exptl_crystal_colour_lustre clear
_exptl_crystal_colour_primary colourless
_exptl_crystal_density_diffrn 1.233
_exptl_crystal_description plate
_exptl_crystal_F_000 2584
_exptl_crystal_size_max 0.2
_exptl_crystal_size_mid 0.18
_exptl_crystal_size_min 0.03
_refine_diff_density_max 0.266
_refine_diff_density_min -0.396
_refine_diff_density_rms 0.042
_refine_ls_extinction_method none
_refine_ls_goodness_of_fit_ref 1.047
_refine_ls_hydrogen_treatment constr
_refine_ls_matrix_type full
_refine_ls_number_parameters 346
_refine_ls_number_reflns 6865
_refine_ls_number_restraints 0
_refine_ls_restrained_S_all 1.047
_refine_ls_R_factor_all 0.0221
_refine_ls_R_factor_gt 0.0199
_refine_ls_shift/su_max 0.004
_refine_ls_shift/su_mean 0.000
_refine_ls_structure_factor_coef Fsqd
_refine_ls_weighting_details 'w=1/[\s^2^(Fo^2^)+(0.0282P)^2^+4.9901P] where P=(Fo^2^+2Fc^2^)/3'
_refine_ls_weighting_scheme calc
_refine_ls_wR_factor_gt 0.0523
_refine_ls_wR_factor_ref 0.0541
_reflns_Friedel_coverage 0.000
_reflns_number_gt 6399
_reflns_number_total 6865
_reflns_threshold_expression 'I > 2\s(I)'
_cod_data_source_file d5dt00044k2.cif
_cod_data_source_block 069mhar23
_cod_depositor_comments 'Adding full bibliography for 7718002--7718016.cif.'
_cod_database_code 7718003
_shelx_shelxl_version_number 2014/7
_chemical_oxdiff_formula 'C56 H60 N4 O2 Si4 Sr2'
_chemical_oxdiff_usercomment ' '
_shelx_space_group_comment
;
The symmetry employed for this shelxl refinement is uniquely defined
by the following loop, which should always be used as a source of
symmetry information in preference to the above space-group names.
They are only intended as comments.
;
_shelx_estimated_absorpt_t_max 0.911
_shelx_estimated_absorpt_t_min 0.571
_olex2_refinement_description
;
1. Fixed Uiso
 At 1.2 times of:
  All C(H) groups
 At 1.5 times of:
  All C(H,H,H) groups
2.a Ternary CH refined with riding coordinates:
 C11(H11), C14(H14), C23(H23), C26(H26)
2.b Aromatic/amide H refined with riding coordinates:
 C7(H7), C8(H8), C9(H9), C19(H19), C20(H20), C21(H21), C29(H29), C30(H30),
 C31(H31)
2.c Idealised Me refined as rotating group:
 C1(H1A,H1B,H1C), C2(H2A,H2B,H2C), C3(H3A,H3B,H3C), C4(H4A,H4B,H4C), C12(H12A,
 H12B,H12C), C13(H13A,H13B,H13C), C15(H15A,H15B,H15C), C16(H16A,H16B,H16C),
 C24(H24A,H24B,H24C), C25(H25A,H25B,H25C), C27(H27A,H27B,H27C), C28(H28A,H28B,
 H28C)
;
_olex2_submission_special_instructions 'No special instructions were received'
_oxdiff_exptl_absorpt_empirical_details
;
Empirical correction (ABSPACK) includes:
- Absorption correction using spherical harmonics
- Frame scaling
;
_oxdiff_exptl_absorpt_empirical_full_max 1.471
_oxdiff_exptl_absorpt_empirical_full_min 0.752

loop_
_space_group_symop_operation_xyz
'x, y, z'
'-x, y, -z+1/2'
'x+1/2, y+1/2, z'
'-x+1/2, y+1/2, -z+1/2'
'-x, -y, -z'
'x, -y, z-1/2'
'-x+1/2, -y+1/2, -z'
'x+1/2, -y+1/2, z-1/2'

loop_
_atom_site_label
_atom_site_type_symbol
_atom_site_fract_x
_atom_site_fract_y
_atom_site_fract_z
_atom_site_U_iso_or_equiv
_atom_site_adp_type
_atom_site_occupancy
_atom_site_site_symmetry_order
_atom_site_calc_flag
_atom_site_refinement_flags_posn
_atom_site_refinement_flags_adp
_atom_site_refinement_flags_occupancy
_atom_site_disorder_assembly
_atom_site_disorder_group
Sr1 Sr 0.56302(2) 0.26479(2) 0.27633(2) 0.02007(4) Uani 1 1 d . . . . .
Si1 Si 0.58843(2) 0.03734(3) 0.37453(2) 0.02588(8) Uani 1 1 d . . . . .
Si2 Si 0.49154(2) 0.14832(3) 0.38270(2) 0.01896(7) Uani 1 1 d . . . . .
O1 O 0.54006(3) 0.10447(8) 0.35880(4) 0.02475(18) Uani 1 1 d . . . . .
N1 N 0.61911(3) 0.12070(10) 0.32323(5) 0.0239(2) Uani 1 1 d . . . . .
N2 N 0.48179(3) 0.27609(9) 0.33524(5) 0.0207(2) Uani 1 1 d . . . . .
C1 C 0.60385(5) 0.04757(19) 0.46708(8) 0.0474(4) Uani 1 1 d . . . . .
H1A H 0.6023 0.1334 0.4818 0.071 Uiso 1 1 calc R U . . .
H1B H 0.6337 0.0169 0.4753 0.071 Uiso 1 1 calc R U . . .
H1C H 0.5837 -0.0022 0.4926 0.071 Uiso 1 1 calc R U . . .
C2 C 0.57789(6) -0.12872(14) 0.35590(11) 0.0509(5) Uani 1 1 d . . . . .
H2A H 0.5537 -0.1577 0.3825 0.076 Uiso 1 1 calc R U . . .
H2B H 0.6042 -0.1766 0.3680 0.076 Uiso 1 1 calc R U . . .
H2C H 0.5702 -0.1390 0.3074 0.076 Uiso 1 1 calc R U . . .
C3 C 0.49437(5) 0.17984(13) 0.47548(6) 0.0302(3) Uani 1 1 d . . . . .
H3A H 0.5044 0.1059 0.5000 0.045 Uiso 1 1 calc R U . . .
H3B H 0.4653 0.2029 0.4900 0.045 Uiso 1 1 calc R U . . .
H3C H 0.5149 0.2473 0.4854 0.045 Uiso 1 1 calc R U . . .
C4 C 0.45489(4) 0.01539(13) 0.36044(7) 0.0314(3) Uani 1 1 d . . . . .
H4A H 0.4520 0.0066 0.3110 0.047 Uiso 1 1 calc R U . . .
H4B H 0.4260 0.0299 0.3783 0.047 Uiso 1 1 calc R U . . .
H4C H 0.4674 -0.0600 0.3804 0.047 Uiso 1 1 calc R U . . .
C5 C 0.66504(4) 0.11327(12) 0.32469(6) 0.0259(3) Uani 1 1 d . . . . .
C6 C 0.68662(4) 0.02338(14) 0.28594(7) 0.0314(3) Uani 1 1 d . . . . .
C7 C 0.73225(5) 0.01935(16) 0.28798(9) 0.0403(4) Uani 1 1 d . . . . .
H7 H 0.7464 -0.0410 0.2621 0.048 Uiso 1 1 calc R U . . .
C8 C 0.75721(5) 0.10104(16) 0.32673(9) 0.0443(4) Uani 1 1 d . . . . .
H8 H 0.7882 0.0960 0.3281 0.053 Uiso 1 1 calc R U . . .
C9 C 0.73672(5) 0.19009(16) 0.36349(9) 0.0404(4) Uani 1 1 d . . . . .
H9 H 0.7540 0.2468 0.3898 0.049 Uiso 1 1 calc R U . . .
C10 C 0.69116(4) 0.19891(14) 0.36294(7) 0.0317(3) Uani 1 1 d . . . . .
C11 C 0.66128(5) -0.06919(15) 0.24228(8) 0.0368(3) Uani 1 1 d . . . . .
H11 H 0.6295 -0.0536 0.2476 0.044 Uiso 1 1 calc R U . . .
C12 C 0.67023(6) -0.0540(2) 0.16686(9) 0.0521(4) Uani 1 1 d . . . . .
H12A H 0.6617 0.0288 0.1519 0.078 Uiso 1 1 calc R U . . .
H12B H 0.6533 -0.1150 0.1402 0.078 Uiso 1 1 calc R U . . .
H12C H 0.7014 -0.0661 0.1603 0.078 Uiso 1 1 calc R U . . .
C13 C 0.67086(6) -0.20164(16) 0.26492(10) 0.0482(4) Uani 1 1 d . . . . .
H13A H 0.7014 -0.2216 0.2570 0.072 Uiso 1 1 calc R U . . .
H13B H 0.6516 -0.2580 0.2388 0.072 Uiso 1 1 calc R U . . .
H13C H 0.6657 -0.2099 0.3134 0.072 Uiso 1 1 calc R U . . .
C14 C 0.67126(5) 0.30259(16) 0.40296(8) 0.0383(3) Uani 1 1 d . . . . .
H14 H 0.6388 0.2943 0.3981 0.046 Uiso 1 1 calc R U . . .
C15 C 0.68450(7) 0.2971(2) 0.47904(9) 0.0580(5) Uani 1 1 d . . . . .
H15A H 0.6781 0.2152 0.4966 0.087 Uiso 1 1 calc R U . . .
H15B H 0.6680 0.3588 0.5034 0.087 Uiso 1 1 calc R U . . .
H15C H 0.7158 0.3140 0.4856 0.087 Uiso 1 1 calc R U . . .
C16 C 0.68344(6) 0.42914(16) 0.37527(9) 0.0461(4) Uani 1 1 d . . . . .
H16A H 0.7152 0.4395 0.3792 0.069 Uiso 1 1 calc R U . . .
H16B H 0.6695 0.4934 0.4015 0.069 Uiso 1 1 calc R U . . .
H16C H 0.6734 0.4353 0.3275 0.069 Uiso 1 1 calc R U . . .
C17 C 0.46390(4) 0.38838(11) 0.35671(6) 0.0213(2) Uani 1 1 d . . . . .
C18 C 0.41789(4) 0.40687(12) 0.36015(6) 0.0249(2) Uani 1 1 d . . . . .
C19 C 0.40165(5) 0.52551(13) 0.36963(7) 0.0321(3) Uani 1 1 d . . . . .
H19 H 0.3709 0.5372 0.3707 0.038 Uiso 1 1 calc R U . . .
C20 C 0.42888(5) 0.62622(13) 0.37756(8) 0.0361(3) Uani 1 1 d . . . . .
H20 H 0.4171 0.7065 0.3815 0.043 Uiso 1 1 calc R U . . .
C21 C 0.47368(5) 0.60782(13) 0.37962(7) 0.0306(3) Uani 1 1 d . . . . .
H21 H 0.4926 0.6761 0.3871 0.037 Uiso 1 1 calc R U . . .
C22 C 0.49150(4) 0.49143(12) 0.37102(6) 0.0238(2) Uani 1 1 d . . . . .
C23 C 0.38537(4) 0.30067(13) 0.35857(7) 0.0272(3) Uani 1 1 d . . . . .
H23 H 0.4008 0.2256 0.3430 0.033 Uiso 1 1 calc R U . . .
C24 C 0.37015(5) 0.27531(16) 0.43060(8) 0.0397(3) Uani 1 1 d . . . . .
H24A H 0.3956 0.2597 0.4613 0.060 Uiso 1 1 calc R U . . .
H24B H 0.3509 0.2032 0.4296 0.060 Uiso 1 1 calc R U . . .
H24C H 0.3542 0.3469 0.4467 0.060 Uiso 1 1 calc R U . . .
C25 C 0.34537(5) 0.32139(15) 0.31044(8) 0.0359(3) Uani 1 1 d . . . . .
H25A H 0.3550 0.3419 0.2651 0.054 Uiso 1 1 calc R U . . .
H25B H 0.3279 0.3892 0.3274 0.054 Uiso 1 1 calc R U . . .
H25C H 0.3277 0.2464 0.3080 0.054 Uiso 1 1 calc R U . . .
C26 C 0.54089(4) 0.47687(12) 0.37745(6) 0.0246(2) Uani 1 1 d . . . . .
H26 H 0.5474 0.3868 0.3788 0.029 Uiso 1 1 calc R U . . .
C27 C 0.56274(5) 0.53079(13) 0.31534(7) 0.0310(3) Uani 1 1 d . . . . .
H27A H 0.5479 0.4996 0.2737 0.047 Uiso 1 1 calc R U . . .
H27B H 0.5936 0.5064 0.3165 0.047 Uiso 1 1 calc R U . . .
H27C H 0.5606 0.6206 0.3163 0.047 Uiso 1 1 calc R U . . .
C28 C 0.56127(5) 0.53375(14) 0.44274(7) 0.0332(3) Uani 1 1 d . . . . .
H28A H 0.5578 0.6232 0.4411 0.050 Uiso 1 1 calc R U . . .
H28B H 0.5924 0.5132 0.4468 0.050 Uiso 1 1 calc R U . . .
H28C H 0.5466 0.5011 0.4820 0.050 Uiso 1 1 calc R U . . .
C29 C 0.75429(9) 0.7873(3) 0.56679(12) 0.0760(7) Uani 1 1 d . . . . .
H29 H 0.7574 0.8127 0.6128 0.091 Uiso 1 1 calc R U . . .
C30 C 0.76405(8) 0.6682(3) 0.54941(12) 0.0740(7) Uani 1 1 d . . . . .
H30 H 0.7737 0.6115 0.5836 0.089 Uiso 1 1 calc R U . . .
C31 C 0.75993(8) 0.6305(3) 0.48216(13) 0.0763(7) Uani 1 1 d . . . . .
H31 H 0.7669 0.5486 0.4702 0.092 Uiso 1 1 calc R U . . .

loop_
_atom_site_aniso_label
_atom_site_aniso_U_11
_atom_site_aniso_U_22
_atom_site_aniso_U_33
_atom_site_aniso_U_23
_atom_site_aniso_U_13
_atom_site_aniso_U_12
Sr1 0.01912(6) 0.02371(6) 0.01730(6) 0.00162(4) 0.00026(4) 0.00080(4)
Si1 0.02218(16) 0.02543(17) 0.03041(18) 0.00797(14) 0.00546(13) 0.00404(13)
Si2 0.01864(14) 0.02093(15) 0.01741(14) 0.00001(11) 0.00181(11) -0.00084(11)
O1 0.0213(4) 0.0264(4) 0.0268(4) 0.0040(4) 0.0043(3) 0.0021(3)
N1 0.0194(5) 0.0270(5) 0.0254(5) 0.0047(4) 0.0019(4) 0.0018(4)
N2 0.0218(5) 0.0222(5) 0.0183(5) -0.0010(4) 0.0021(4) 0.0008(4)
C1 0.0348(8) 0.0728(12) 0.0345(8) 0.0242(8) -0.0004(6) -0.0006(8)
C2 0.0537(10) 0.0264(7) 0.0753(13) 0.0075(8) 0.0311(9) 0.0033(7)
C3 0.0383(7) 0.0326(7) 0.0199(6) 0.0016(5) 0.0035(5) 0.0029(6)
C4 0.0288(6) 0.0279(7) 0.0370(7) 0.0016(6) -0.0035(5) -0.0051(5)
C5 0.0205(6) 0.0314(7) 0.0259(6) 0.0108(5) 0.0021(5) 0.0022(5)
C6 0.0244(6) 0.0366(7) 0.0334(7) 0.0101(6) 0.0054(5) 0.0056(5)
C7 0.0264(7) 0.0448(9) 0.0506(9) 0.0132(7) 0.0104(6) 0.0107(6)
C8 0.0187(6) 0.0508(10) 0.0636(11) 0.0214(8) 0.0040(6) 0.0031(6)
C9 0.0242(7) 0.0461(9) 0.0503(9) 0.0134(7) -0.0052(6) -0.0057(6)
C10 0.0245(6) 0.0377(7) 0.0327(7) 0.0095(6) -0.0011(5) -0.0013(5)
C11 0.0311(7) 0.0416(8) 0.0382(8) -0.0023(6) 0.0077(6) 0.0100(6)
C12 0.0485(10) 0.0697(12) 0.0387(9) -0.0033(8) 0.0070(7) 0.0143(9)
C13 0.0472(9) 0.0403(9) 0.0577(11) -0.0054(8) 0.0086(8) 0.0096(7)
C14 0.0291(7) 0.0465(9) 0.0388(8) -0.0045(7) -0.0044(6) -0.0060(6)
C15 0.0602(12) 0.0745(13) 0.0389(9) -0.0050(9) -0.0033(8) -0.0102(10)
C16 0.0434(9) 0.0424(9) 0.0515(10) -0.0059(7) -0.0071(7) -0.0029(7)
C17 0.0252(6) 0.0243(6) 0.0142(5) 0.0001(4) 0.0000(4) 0.0020(5)
C18 0.0252(6) 0.0285(6) 0.0209(6) -0.0012(5) 0.0000(4) 0.0030(5)
C19 0.0279(6) 0.0334(7) 0.0349(7) -0.0032(6) -0.0001(5) 0.0081(5)
C20 0.0407(8) 0.0270(7) 0.0404(8) -0.0045(6) -0.0007(6) 0.0093(6)
C21 0.0370(7) 0.0248(6) 0.0298(7) -0.0034(5) -0.0004(5) -0.0005(5)
C22 0.0279(6) 0.0252(6) 0.0182(5) -0.0010(5) 0.0008(4) 0.0004(5)
C23 0.0220(6) 0.0328(7) 0.0269(6) -0.0034(5) 0.0022(5) 0.0016(5)
C24 0.0360(8) 0.0528(9) 0.0305(8) -0.0010(7) 0.0045(6) -0.0096(7)
C25 0.0292(7) 0.0428(8) 0.0351(7) -0.0067(6) -0.0057(6) 0.0035(6)
C26 0.0274(6) 0.0256(6) 0.0207(6) -0.0030(5) 0.0005(5) -0.0028(5)
C27 0.0371(7) 0.0289(7) 0.0274(6) -0.0023(5) 0.0058(5) -0.0058(5)
C28 0.0338(7) 0.0388(8) 0.0266(7) -0.0085(6) -0.0041(5) -0.0021(6)
C29 0.0771(16) 0.0971(19) 0.0523(12) 0.0050(12) -0.0116(11) -0.0322(14)
C30 0.0674(13) 0.0903(18) 0.0625(13) 0.0286(12) -0.0175(11) -0.0383(13)
C31 0.0732(15) 0.0779(16) 0.0756(15) 0.0046(13) -0.0179(12) -0.0265(13)

loop_
_atom_type_symbol
_atom_type_description
_atom_type_scat_dispersion_real
_atom_type_scat_dispersion_imag
_atom_type_scat_source
C C 0.0181 0.0091 'International Tables Vol C Tables 4.2.6.8 and 6.1.1.4'
H H 0.0000 0.0000 'International Tables Vol C Tables 4.2.6.8 and 6.1.1.4'
N N 0.0311 0.0180 'International Tables Vol C Tables 4.2.6.8 and 6.1.1.4'
O O 0.0492 0.0322 'International Tables Vol C Tables 4.2.6.8 and 6.1.1.4'
Si Si 0.2541 0.3302 'International Tables Vol C Tables 4.2.6.8 and 6.1.1.4'
Sr Sr -0.3528 1.8200 'International Tables Vol C Tables 4.2.6.8 and 6.1.1.4'

loop_
_geom_angle_atom_site_label_1
_geom_angle_atom_site_label_2
_geom_angle_atom_site_label_3
_geom_angle
_geom_angle_site_symmetry_1
_geom_angle_site_symmetry_3
_geom_angle_publ_flag
O1 Sr1 N2 58.61(3) . . ?
O1 Sr1 N2 116.03(3) . 2_655 ?
O1 Sr1 C17 142.90(3) . 2_655 ?
O1 Sr1 C18 162.70(3) . 2_655 ?
N1 Sr1 O1 61.81(3) . . ?
N1 Sr1 N2 133.78(3) . 2_655 ?
N1 Sr1 N2 119.22(3) . . ?
N1 Sr1 C17 139.60(3) . 2_655 ?
N1 Sr1 C18 118.18(3) . 2_655 ?
N2 Sr1 N2 84.44(3) 2_655 . ?
N2 Sr1 C17 27.64(3) 2_655 2_655 ?
N2 Sr1 C17 97.43(3) . 2_655 ?
N2 Sr1 C18 122.17(3) . 2_655 ?
N2 Sr1 C18 49.99(3) 2_655 2_655 ?
C17 Sr1 C18 26.44(3) 2_655 2_655 ?
O1 Si1 N1 99.73(5) . . ?
O1 Si1 C1 109.71(7) . . ?
O1 Si1 C2 104.08(7) . . ?
N1 Si1 C1 115.72(7) . . ?
N1 Si1 C2 120.00(7) . . ?
C1 Si1 C2 106.45(9) . . ?
O1 Si2 Sr1 103.47(3) . 2_655 ?
O1 Si2 N2 102.53(5) . . ?
O1 Si2 C3 109.49(6) . . ?
O1 Si2 C4 104.36(6) . . ?
N2 Si2 Sr1 36.05(4) . 2_655 ?
N2 Si2 C3 113.02(6) . . ?
N2 Si2 C4 114.61(6) . . ?
C3 Si2 Sr1 140.15(5) . 2_655 ?
C3 Si2 C4 111.90(7) . . ?
C4 Si2 Sr1 79.87(4) . 2_655 ?
Si1 O1 Sr1 98.71(4) . . ?
Si2 O1 Sr1 105.55(4) . . ?
Si2 O1 Si1 151.32(6) . . ?
Si1 N1 Sr1 99.73(5) . . ?
C5 N1 Sr1 136.04(8) . . ?
C5 N1 Si1 122.95(9) . . ?
Sr1 N2 Sr1 95.31(3) 2_655 . ?
Si2 N2 Sr1 93.23(4) . . ?
Si2 N2 Sr1 120.84(5) . 2_655 ?
C17 N2 Sr1 95.76(7) . 2_655 ?
C17 N2 Sr1 121.85(7) . . ?
C17 N2 Si2 127.22(8) . . ?
Si1 C1 H1A 109.5 . . ?
Si1 C1 H1B 109.5 . . ?
Si1 C1 H1C 109.5 . . ?
H1A C1 H1B 109.5 . . ?
H1A C1 H1C 109.5 . . ?
H1B C1 H1C 109.5 . . ?
Si1 C2 H2A 109.5 . . ?
Si1 C2 H2B 109.5 . . ?
Si1 C2 H2C 109.5 . . ?
H2A C2 H2B 109.5 . . ?
H2A C2 H2C 109.5 . . ?
H2B C2 H2C 109.5 . . ?
Si2 C3 H3A 109.5 . . ?
Si2 C3 H3B 109.5 . . ?
Si2 C3 H3C 109.5 . . ?
H3A C3 H3B 109.5 . . ?
H3A C3 H3C 109.5 . . ?
H3B C3 H3C 109.5 . . ?
Si2 C4 H4A 109.5 . . ?
Si2 C4 H4B 109.5 . . ?
Si2 C4 H4C 109.5 . . ?
H4A C4 H4B 109.5 . . ?
H4A C4 H4C 109.5 . . ?
H4B C4 H4C 109.5 . . ?
N1 C5 C6 121.16(12) . . ?
N1 C5 C10 120.65(12) . . ?
C10 C5 C6 118.14(12) . . ?
C5 C6 C11 121.58(12) . . ?
C7 C6 C5 119.71(14) . . ?
C7 C6 C11 118.71(14) . . ?
C6 C7 H7 119.2 . . ?
C8 C7 C6 121.54(15) . . ?
C8 C7 H7 119.2 . . ?
C7 C8 H8 120.3 . . ?
C9 C8 C7 119.34(13) . . ?
C9 C8 H8 120.3 . . ?
C8 C9 H9 119.2 . . ?
C8 C9 C10 121.53(15) . . ?
C10 C9 H9 119.2 . . ?
C5 C10 C14 122.18(12) . . ?
C9 C10 C5 119.70(14) . . ?
C9 C10 C14 118.11(14) . . ?
C6 C11 H11 107.7 . . ?
C6 C11 C12 111.67(14) . . ?
C6 C11 C13 111.93(13) . . ?
C12 C11 H11 107.7 . . ?
C13 C11 H11 107.7 . . ?
C13 C11 C12 110.08(14) . . ?
C11 C12 H12A 109.5 . . ?
C11 C12 H12B 109.5 . . ?
C11 C12 H12C 109.5 . . ?
H12A C12 H12B 109.5 . . ?
H12A C12 H12C 109.5 . . ?
H12B C12 H12C 109.5 . . ?
C11 C13 H13A 109.5 . . ?
C11 C13 H13B 109.5 . . ?
C11 C13 H13C 109.5 . . ?
H13A C13 H13B 109.5 . . ?
H13A C13 H13C 109.5 . . ?
H13B C13 H13C 109.5 . . ?
C10 C14 H14 107.8 . . ?
C10 C14 C15 112.62(15) . . ?
C10 C14 C16 111.76(13) . . ?
C15 C14 H14 107.8 . . ?
C16 C14 H14 107.8 . . ?
C16 C14 C15 108.97(14) . . ?
C14 C15 H15A 109.5 . . ?
C14 C15 H15B 109.5 . . ?
C14 C15 H15C 109.5 . . ?
H15A C15 H15B 109.5 . . ?
H15A C15 H15C 109.5 . . ?
H15B C15 H15C 109.5 . . ?
C14 C16 H16A 109.5 . . ?
C14 C16 H16B 109.5 . . ?
C14 C16 H16C 109.5 . . ?
H16A C16 H16B 109.5 . . ?
H16A C16 H16C 109.5 . . ?
H16B C16 H16C 109.5 . . ?
N2 C17 Sr1 56.60(6) . 2_655 ?
N2 C17 C18 122.26(11) . . ?
N2 C17 C22 120.36(11) . . ?
C18 C17 Sr1 82.81(7) . 2_655 ?
C22 C17 Sr1 131.00(8) . 2_655 ?
C22 C17 C18 117.22(11) . . ?
C17 C18 Sr1 70.75(7) . 2_655 ?
C17 C18 C23 122.50(11) . . ?
C19 C18 Sr1 129.94(9) . 2_655 ?
C19 C18 C17 119.62(12) . . ?
C19 C18 C23 117.75(12) . . ?
C23 C18 Sr1 76.15(7) . 2_655 ?
C18 C19 H19 119.0 . . ?
C20 C19 C18 122.01(13) . . ?
C20 C19 H19 119.0 . . ?
C19 C20 H20 120.6 . . ?
C19 C20 C21 118.73(13) . . ?
C21 C20 H20 120.6 . . ?
C20 C21 H21 119.3 . . ?
C20 C21 C22 121.42(13) . . ?
C22 C21 H21 119.3 . . ?
C17 C22 C26 120.89(11) . . ?
C21 C22 C17 120.50(12) . . ?
C21 C22 C26 118.61(12) . . ?
Sr1 C23 H23 51.8 2_655 . ?
C18 C23 Sr1 76.13(7) . 2_655 ?
C18 C23 H23 107.8 . . ?
C18 C23 C24 110.04(11) . . ?
C18 C23 C25 113.83(12) . . ?
C24 C23 Sr1 158.87(10) . 2_655 ?
C24 C23 H23 107.8 . . ?
C25 C23 Sr1 85.07(8) . 2_655 ?
C25 C23 H23 107.8 . . ?
C25 C23 C24 109.26(12) . . ?
C23 C24 H24A 109.5 . . ?
C23 C24 H24B 109.5 . . ?
C23 C24 H24C 109.5 . . ?
H24A C24 H24B 109.5 . . ?
H24A C24 H24C 109.5 . . ?
H24B C24 H24C 109.5 . . ?
Sr1 C25 H25A 45.1 2_655 . ?
Sr1 C25 H25B 141.6 2_655 . ?
Sr1 C25 H25C 106.9 2_655 . ?
C23 C25 Sr1 68.37(7) . 2_655 ?
C23 C25 H25A 109.5 . . ?
C23 C25 H25B 109.5 . . ?
C23 C25 H25C 109.5 . . ?
H25A C25 H25B 109.5 . . ?
H25A C25 H25C 109.5 . . ?
H25B C25 H25C 109.5 . . ?
C22 C26 H26 107.5 . . ?
C22 C26 C27 111.24(11) . . ?
C22 C26 C28 113.05(11) . . ?
C27 C26 H26 107.5 . . ?
C28 C26 H26 107.5 . . ?
C28 C26 C27 109.83(11) . . ?
C26 C27 H27A 109.5 . . ?
C26 C27 H27B 109.5 . . ?
C26 C27 H27C 109.5 . . ?
H27A C27 H27B 109.5 . . ?
H27A C27 H27C 109.5 . . ?
H27B C27 H27C 109.5 . . ?
C26 C28 H28A 109.5 . . ?
C26 C28 H28B 109.5 . . ?
C26 C28 H28C 109.5 . . ?
H28A C28 H28B 109.5 . . ?
H28A C28 H28C 109.5 . . ?
H28B C28 H28C 109.5 . . ?
C30 C29 H29 119.9 . . ?
C31 C29 H29 119.9 7_666 . ?
C31 C29 C30 120.2(2) 7_666 . ?
C29 C30 H30 119.8 . . ?
C29 C30 C31 120.3(2) . . ?
C31 C30 H30 119.8 . . ?
C29 C31 C30 119.5(3) 7_666 . ?
C29 C31 H31 120.3 7_666 . ?
C30 C31 H31 120.3 . . ?

loop_
_geom_bond_atom_site_label_1
_geom_bond_atom_site_label_2
_geom_bond_distance
_geom_bond_site_symmetry_2
_geom_bond_publ_flag
Sr1 O1 2.5085(9) . ?
Sr1 N1 2.4731(10) . ?
Sr1 N2 2.7985(10) . ?
Sr1 N2 2.5413(10) 2_655 ?
Sr1 C17 3.0286(11) 2_655 ?
Sr1 C18 3.1829(12) 2_655 ?
Si1 O1 1.6677(9) . ?
Si1 N1 1.6795(11) . ?
Si1 C1 1.8675(17) . ?
Si1 C2 1.8688(17) . ?
Si2 Sr1 3.7076(3) 2_655 ?
Si2 O1 1.6508(9) . ?
Si2 N2 1.6947(11) . ?
Si2 C3 1.8603(13) . ?
Si2 C4 1.8704(14) . ?
N1 C5 1.4081(15) . ?
N2 Sr1 2.5413(10) 2_655 ?
N2 C17 1.4122(16) . ?
C1 H1A 0.9800 . ?
C1 H1B 0.9800 . ?
C1 H1C 0.9800 . ?
C2 H2A 0.9800 . ?
C2 H2B 0.9800 . ?
C2 H2C 0.9800 . ?
C3 H3A 0.9800 . ?
C3 H3B 0.9800 . ?
C3 H3C 0.9800 . ?
C4 H4A 0.9800 . ?
C4 H4B 0.9800 . ?
C4 H4C 0.9800 . ?
C5 C6 1.423(2) . ?
C5 C10 1.421(2) . ?
C6 C7 1.3970(19) . ?
C6 C11 1.515(2) . ?
C7 H7 0.9500 . ?
C7 C8 1.380(3) . ?
C8 H8 0.9500 . ?
C8 C9 1.379(3) . ?
C9 H9 0.9500 . ?
C9 C10 1.3986(19) . ?
C10 C14 1.521(2) . ?
C11 H11 1.0000 . ?
C11 C12 1.534(2) . ?
C11 C13 1.533(2) . ?
C12 H12A 0.9800 . ?
C12 H12B 0.9800 . ?
C12 H12C 0.9800 . ?
C13 H13A 0.9800 . ?
C13 H13B 0.9800 . ?
C13 H13C 0.9800 . ?
C14 H14 1.0000 . ?
C14 C15 1.537(2) . ?
C14 C16 1.534(2) . ?
C15 H15A 0.9800 . ?
C15 H15B 0.9800 . ?
C15 H15C 0.9800 . ?
C16 H16A 0.9800 . ?
C16 H16B 0.9800 . ?
C16 H16C 0.9800 . ?
C17 Sr1 3.0286(11) 2_655 ?
C17 C18 1.4285(17) . ?
C17 C22 1.4244(18) . ?
C18 Sr1 3.1828(12) 2_655 ?
C18 C19 1.3992(19) . ?
C18 C23 1.5250(18) . ?
C19 H19 0.9500 . ?
C19 C20 1.382(2) . ?
C20 H20 0.9500 . ?
C20 C21 1.385(2) . ?
C21 H21 0.9500 . ?
C21 C22 1.3925(18) . ?
C22 C26 1.5204(17) . ?
C23 Sr1 3.1832(13) 2_655 ?
C23 H23 1.0000 . ?
C23 C24 1.541(2) . ?
C23 C25 1.5308(18) . ?
C24 H24A 0.9800 . ?
C24 H24B 0.9800 . ?
C24 H24C 0.9800 . ?
C25 Sr1 3.4116(15) 2_655 ?
C25 H25A 0.9800 . ?
C25 H25B 0.9800 . ?
C25 H25C 0.9800 . ?
C26 H26 1.0000 . ?
C26 C27 1.5398(18) . ?
C26 C28 1.5349(17) . ?
C27 H27A 0.9800 . ?
C27 H27B 0.9800 . ?
C27 H27C 0.9800 . ?
C28 H28A 0.9800 . ?
C28 H28B 0.9800 . ?
C28 H28C 0.9800 . ?
C29 H29 0.9500 . ?
C29 C30 1.377(4) . ?
C29 C31 1.372(4) 7_666 ?
C30 H30 0.9500 . ?
C30 C31 1.389(4) . ?
C31 C29 1.372(4) 7_666 ?
C31 H31 0.9500 . ?

loop_
_geom_torsion_atom_site_label_1
_geom_torsion_atom_site_label_2
_geom_torsion_atom_site_label_3
_geom_torsion_atom_site_label_4
_geom_torsion
_geom_torsion_site_symmetry_1
_geom_torsion_site_symmetry_2
_geom_torsion_site_symmetry_3
_geom_torsion_site_symmetry_4
_geom_torsion_publ_flag
Sr1 Si2 O1 Sr1 39.78(4) 2_655 . . . ?
Sr1 Si2 O1 Si1 -173.47(12) 2_655 . . . ?
Sr1 Si2 N2 Sr1 -98.15(6) 2_655 . . . ?
Sr1 Si2 N2 C17 126.89(13) 2_655 . . . ?
Sr1 N1 C5 C6 -109.10(14) . . . . ?
Sr1 N1 C5 C10 68.34(16) . . . . ?
Sr1 N2 C17 Sr1 99.92(7) . . . 2_655 ?
Sr1 N2 C17 C18 153.52(9) . . . . ?
Sr1 N2 C17 C18 53.61(11) 2_655 . . . ?
Sr1 N2 C17 C22 -121.63(10) 2_655 . . . ?
Sr1 N2 C17 C22 -21.72(14) . . . . ?
Sr1 C17 C18 C19 -125.71(12) 2_655 . . . ?
Sr1 C17 C18 C23 58.45(11) 2_655 . . . ?
Sr1 C17 C22 C21 97.44(13) 2_655 . . . ?
Sr1 C17 C22 C26 -82.75(14) 2_655 . . . ?
Sr1 C18 C19 C20 -90.58(16) 2_655 . . . ?
Sr1 C18 C23 C24 158.85(11) 2_655 . . . ?
Sr1 C18 C23 C25 -78.12(10) 2_655 . . . ?
Si1 N1 C5 C6 86.69(14) . . . . ?
Si1 N1 C5 C10 -95.87(14) . . . . ?
Si2 N2 C17 Sr1 -136.36(11) . . . 2_655 ?
Si2 N2 C17 C18 -82.75(14) . . . . ?
Si2 N2 C17 C22 102.01(12) . . . . ?
O1 Si1 N1 Sr1 1.22(5) . . . . ?
O1 Si1 N1 C5 170.17(11) . . . . ?
O1 Si2 N2 Sr1 -2.39(5) . . . . ?
O1 Si2 N2 Sr1 95.76(6) . . . 2_655 ?
O1 Si2 N2 C17 -137.35(10) . . . . ?
N1 Si1 O1 Sr1 -1.20(5) . . . . ?
N1 Si1 O1 Si2 -148.89(13) . . . . ?
N1 C5 C6 C7 179.33(12) . . . . ?
N1 C5 C6 C11 -0.85(19) . . . . ?
N1 C5 C10 C9 -179.78(12) . . . . ?
N1 C5 C10 C14 -0.8(2) . . . . ?
N2 Si2 O1 Sr1 2.76(5) . . . . ?
N2 Si2 O1 Si1 149.51(12) . . . . ?
N2 C17 C18 Sr1 -42.64(9) . . . 2_655 ?
N2 C17 C18 C19 -168.34(12) . . . . ?
N2 C17 C18 C23 15.82(18) . . . . ?
N2 C17 C22 C21 167.80(11) . . . . ?
N2 C17 C22 C26 -12.39(17) . . . . ?
C1 Si1 O1 Sr1 120.75(7) . . . . ?
C1 Si1 O1 Si2 -26.94(15) . . . . ?
C1 Si1 N1 Sr1 -116.33(7) . . . . ?
C1 Si1 N1 C5 52.62(13) . . . . ?
C2 Si1 O1 Sr1 -125.67(7) . . . . ?
C2 Si1 O1 Si2 86.64(14) . . . . ?
C2 Si1 N1 Sr1 113.80(8) . . . . ?
C2 Si1 N1 C5 -77.25(14) . . . . ?
C3 Si2 O1 Sr1 -117.48(6) . . . . ?
C3 Si2 O1 Si1 29.27(15) . . . . ?
C3 Si2 N2 Sr1 115.37(6) . . . . ?
C3 Si2 N2 Sr1 -146.48(6) . . . 2_655 ?
C3 Si2 N2 C17 -19.58(12) . . . . ?
C4 Si2 O1 Sr1 122.58(5) . . . . ?
C4 Si2 O1 Si1 -90.67(13) . . . . ?
C4 Si2 N2 Sr1 -16.65(8) . . . 2_655 ?
C4 Si2 N2 Sr1 -114.80(6) . . . . ?
C4 Si2 N2 C17 110.24(11) . . . . ?
C5 C6 C7 C8 -0.2(2) . . . . ?
C5 C6 C11 C12 117.21(15) . . . . ?
C5 C6 C11 C13 -118.85(15) . . . . ?
C5 C10 C14 C15 121.15(15) . . . . ?
C5 C10 C14 C16 -115.80(15) . . . . ?
C6 C5 C10 C9 -2.3(2) . . . . ?
C6 C5 C10 C14 176.69(13) . . . . ?
C6 C7 C8 C9 -1.1(2) . . . . ?
C7 C6 C11 C12 -62.96(18) . . . . ?
C7 C6 C11 C13 60.97(18) . . . . ?
C7 C8 C9 C10 0.6(2) . . . . ?
C8 C9 C10 C5 1.1(2) . . . . ?
C8 C9 C10 C14 -177.92(15) . . . . ?
C9 C10 C14 C15 -59.89(19) . . . . ?
C9 C10 C14 C16 63.16(18) . . . . ?
C10 C5 C6 C7 1.82(19) . . . . ?
C10 C5 C6 C11 -178.36(13) . . . . ?
C11 C6 C7 C8 180.00(14) . . . . ?
C17 C18 C19 C20 -1.6(2) . . . . ?
C17 C18 C23 Sr1 -55.96(10) . . . 2_655 ?
C17 C18 C23 C24 102.89(14) . . . . ?
C17 C18 C23 C25 -134.08(13) . . . . ?
C17 C22 C26 C27 106.90(13) . . . . ?
C17 C22 C26 C28 -128.98(13) . . . . ?
C18 C17 C22 C21 -7.67(17) . . . . ?
C18 C17 C22 C26 172.14(11) . . . . ?
C18 C19 C20 C21 -3.4(2) . . . . ?
C18 C23 C25 Sr1 72.47(9) . . . 2_655 ?
C19 C18 C23 Sr1 128.13(11) . . . 2_655 ?
C19 C18 C23 C24 -73.03(16) . . . . ?
C19 C18 C23 C25 50.00(16) . . . . ?
C19 C20 C21 C22 2.8(2) . . . . ?
C20 C21 C22 C17 2.9(2) . . . . ?
C20 C21 C22 C26 -176.94(13) . . . . ?
C21 C22 C26 C27 -73.29(14) . . . . ?
C21 C22 C26 C28 50.83(16) . . . . ?
C22 C17 C18 Sr1 132.74(10) . . . 2_655 ?
C22 C17 C18 C19 7.04(17) . . . . ?
C22 C17 C18 C23 -168.80(11) . . . . ?
C23 C18 C19 C20 174.39(13) . . . . ?
C24 C23 C25 Sr1 -164.07(12) . . . 2_655 ?
C29 C30 C31 C29 -0.5(4) . . . 7_666 ?
C31 C29 C30 C31 0.5(4) 7_666 . . . ?
